data_4020409
loop_
_publ_author_name
'Jhimli Sengupta'
'Ranjan Mukhopadhyay'
'Anup Bhattacharjya'
'Mohan M. Bhadbhade'
'Gaurav V. Bhosekar'

_publ_section_title
;
 Synthesis and Intramolecular Nitrile Oxide Cycloaddition
 of 3,5'-Ether-Linked Pseudooligosaccharide Derivatives:
 An Approach to Chiral Macrooxacycles
;
_journal_name_full 'Journal of Organic Chemistry'
_journal_page_first 8579
_journal_page_last 8582
_journal_paper_doi 10.1021/jo050689w
_journal_volume 70
_journal_year 2005
_chemical_absolute_configuration syn
_chemical_formula_sum 'C19 H27 N O9'
_chemical_formula_weight 413.42
_space_group_IT_number 19
_symmetry_cell_setting orthorhombic
_symmetry_space_group_name_Hall 'P 2ac 2ab'
_symmetry_space_group_name_H-M 'P 21 21 21'
_cell_angle_alpha 90.00
_cell_angle_beta 90.00
_cell_angle_gamma 90.00
_cell_formula_units_Z 4
_cell_length_a 6.8229(8)
_cell_length_b 15.4730(17)
_cell_length_c 18.734(2)
_cell_measurement_temperature 293(2)
_cell_volume 1977.8(4)
_diffrn_ambient_temperature 293(2)
_exptl_crystal_density_diffrn 1.388
_cod_database_code 4020409

loop_
_symmetry_equiv_pos_as_xyz
'x, y, z'
'-x+1/2, -y, z+1/2'
'-x, y+1/2, -z+1/2'
'x+1/2, -y+1/2, -z'

loop_
_atom_site_label
_atom_site_type_symbol
_atom_site_fract_x
_atom_site_fract_y
_atom_site_fract_z
_atom_site_U_iso_or_equiv
_atom_site_adp_type
_atom_site_occupancy
_atom_site_symmetry_multiplicity
_atom_site_calc_flag
_atom_site_refinement_flags
_atom_site_disorder_assembly
_atom_site_disorder_group
C1 C 0.6477(4) 0.72464(14) 0.28295(12) 0.0390(6) Uani 1 1 d . . .
C2 C 0.7843(3) 0.68223(14) 0.23146(12) 0.0378(6) Uani 1 1 d . . .
H11 H 0.8906 0.6551 0.2586 0.045 Uiso 1 1 calc R . .
O3 O 0.6841(2) 0.61617(10) 0.19227(8) 0.0459(4) Uani 1 1 d . . .
C4 C 0.7964(3) 0.59722(15) 0.13086(12) 0.0433(6) Uani 1 1 d . . .
H4 H 0.7117 0.5887 0.0892 0.052 Uiso 1 1 calc R . .
O5 O 0.9162(2) 0.52546(10) 0.14199(11) 0.0597(5) Uani 1 1 d . . .
C6 C 1.1186(4) 0.54883(15) 0.13818(14) 0.0441(6) Uani 1 1 d . . .
O7 O 1.1219(2) 0.64077(10) 0.14094(10) 0.0498(4) Uani 1 1 d . . .
C8 C 0.9347(3) 0.67348(15) 0.11954(13) 0.0427(6) Uani 1 1 d . . .
H8 H 0.9334 0.6955 0.0705 0.051 Uiso 1 1 calc R . .
C9 C 0.8756(4) 0.74062(14) 0.17435(12) 0.0398(6) Uani 1 1 d . . .
H9 H 0.9956 0.7658 0.1943 0.048 Uiso 1 1 calc R . .
O10 O 0.7564(2) 0.80917(10) 0.14955(8) 0.0452(4) Uani 1 1 d . . .
C11 C 0.5804(4) 0.78820(16) 0.11227(13) 0.0449(6) Uani 1 1 d . . .
H11A H 0.5074 0.7441 0.1377 0.054 Uiso 1 1 calc R . .
H11B H 0.6099 0.7671 0.0647 0.054 Uiso 1 1 calc R . .
C12 C 0.4641(4) 0.87118(17) 0.10843(12) 0.0425(6) Uani 1 1 d . . .
H12 H 0.5455 0.9165 0.0871 0.051 Uiso 1 1 calc R . .
O13 O 0.2978(3) 0.85532(12) 0.06337(8) 0.0538(5) Uani 1 1 d . . .
C14 C 0.1502(4) 0.91514(15) 0.07941(12) 0.0448(6) Uani 1 1 d . . .
H14 H 0.0213 0.8872 0.0812 0.054 Uiso 1 1 calc R . .
N24 N 0.7104(3) 0.78807(13) 0.31908(11) 0.0512(6) Uani 1 1 d . . .
O15 O 0.1511(3) 0.98374(11) 0.03065(8) 0.0601(5) Uani 1 1 d . . .
C16 C 0.1706(5) 1.06367(17) 0.06748(14) 0.0532(7) Uani 1 1 d . . .
O17 O 0.2604(3) 1.04160(10) 0.13375(8) 0.0506(5) Uani 1 1 d . . .
C18 C 0.2023(4) 0.95622(14) 0.15134(12) 0.0409(6) Uani 1 1 d . . .
H18 H 0.0925 0.9550 0.1850 0.049 Uiso 1 1 calc R . .
C19 C 0.3773(3) 0.90420(14) 0.17769(12) 0.0395(6) Uani 1 1 d . . .
H19 H 0.4705 0.9402 0.2042 0.047 Uiso 1 1 calc R . .
O20 O 0.3155(2) 0.83207(10) 0.21782(8) 0.0440(4) Uani 1 1 d . . .
C21 C 0.2647(4) 0.84544(16) 0.29122(12) 0.0494(7) Uani 1 1 d . . .
H21A H 0.1247 0.8378 0.2975 0.059 Uiso 1 1 calc R . .
H21B H 0.2979 0.9040 0.3052 0.059 Uiso 1 1 calc R . .
C22 C 0.3741(4) 0.78199(14) 0.33775(13) 0.0431(6) Uani 1 1 d . . .
H2 H 0.2921 0.7659 0.3786 0.052 Uiso 1 1 calc R . .
O23 O 0.5559(3) 0.81978(11) 0.36310(9) 0.0546(5) Uani 1 1 d . . .
C25 C 0.4400(4) 0.70074(14) 0.29857(12) 0.0415(6) Uani 1 1 d . . .
H25A H 0.4315 0.6499 0.3287 0.050 Uiso 1 1 calc R . .
H25B H 0.3653 0.6914 0.2552 0.050 Uiso 1 1 calc R . .
C26 C 1.2233(4) 0.51472(16) 0.20233(14) 0.0562(7) Uani 1 1 d . . .
H26A H 1.3582 0.5321 0.2007 0.084 Uiso 1 1 calc R . .
H26B H 1.2155 0.4528 0.2028 0.084 Uiso 1 1 calc R . .
H26C H 1.1633 0.5373 0.2448 0.084 Uiso 1 1 calc R . .
C27 C 1.2037(5) 0.5161(2) 0.06946(14) 0.0743(9) Uani 1 1 d . . .
H27A H 1.1305 0.5391 0.0300 0.111 Uiso 1 1 calc R . .
H27B H 1.1970 0.4541 0.0686 0.111 Uiso 1 1 calc R . .
H27C H 1.3380 0.5340 0.0658 0.111 Uiso 1 1 calc R . .
C28 C 0.3076(6) 1.1211(2) 0.02687(16) 0.0898(11) Uani 1 1 d . . .
H28A H 0.4369 1.0967 0.0276 0.135 Uiso 1 1 calc R . .
H28B H 0.3101 1.1773 0.0486 0.135 Uiso 1 1 calc R . .
H28C H 0.2635 1.1261 -0.0216 0.135 Uiso 1 1 calc R . .
C29 C -0.0279(5) 1.1038(2) 0.07950(18) 0.0925(12) Uani 1 1 d . . .
H29A H -0.0867 1.1173 0.0343 0.139 Uiso 1 1 calc R . .
H29B H -0.0135 1.1558 0.1069 0.139 Uiso 1 1 calc R . .
H29C H -0.1100 1.0639 0.1049 0.139 Uiso 1 1 calc R . .

loop_
_atom_site_aniso_label
_atom_site_aniso_U_11
_atom_site_aniso_U_22
_atom_site_aniso_U_33
_atom_site_aniso_U_23
_atom_site_aniso_U_13
_atom_site_aniso_U_12
C1 0.0463(16) 0.0336(13) 0.0370(13) 0.0017(11) -0.0031(12) -0.0046(12)
C2 0.0385(14) 0.0347(13) 0.0403(13) 0.0001(11) -0.0011(11) 0.0006(12)
O3 0.0474(11) 0.0423(9) 0.0480(10) -0.0078(8) 0.0087(9) -0.0084(8)
C4 0.0374(14) 0.0495(15) 0.0428(14) -0.0041(13) 0.0009(12) 0.0034(13)
O5 0.0355(10) 0.0389(10) 0.1048(15) -0.0027(11) 0.0041(11) 0.0009(8)
C6 0.0332(13) 0.0427(14) 0.0562(16) -0.0003(13) 0.0044(13) 0.0026(12)
O7 0.0297(9) 0.0408(9) 0.0788(12) 0.0077(9) 0.0032(9) 0.0027(8)
C8 0.0356(14) 0.0467(15) 0.0460(14) 0.0072(12) 0.0039(12) 0.0057(12)
C9 0.0322(13) 0.0410(13) 0.0462(14) 0.0055(12) -0.0020(12) 0.0007(11)
O10 0.0391(10) 0.0391(9) 0.0574(10) 0.0075(8) -0.0003(9) 0.0031(8)
C11 0.0421(16) 0.0517(16) 0.0409(14) -0.0023(13) 0.0027(13) 0.0079(13)
C12 0.0401(15) 0.0462(16) 0.0412(13) 0.0029(13) 0.0002(12) 0.0046(13)
O13 0.0601(12) 0.0573(11) 0.0441(10) -0.0106(9) -0.0144(9) 0.0224(10)
C14 0.0390(15) 0.0461(15) 0.0494(15) 0.0008(13) -0.0059(12) 0.0046(13)
N24 0.0496(13) 0.0493(13) 0.0548(13) -0.0096(12) -0.0009(12) -0.0004(11)
O15 0.0899(14) 0.0492(11) 0.0412(10) -0.0038(9) -0.0187(10) 0.0154(11)
C16 0.071(2) 0.0449(15) 0.0436(15) -0.0016(13) -0.0135(14) 0.0143(15)
O17 0.0705(12) 0.0378(10) 0.0436(10) -0.0011(8) -0.0128(10) 0.0063(9)
C18 0.0415(14) 0.0415(14) 0.0398(14) -0.0020(11) 0.0001(12) 0.0042(11)
C19 0.0395(14) 0.0364(13) 0.0426(14) -0.0007(12) -0.0082(12) -0.0007(12)
O20 0.0583(11) 0.0378(9) 0.0360(9) 0.0002(8) 0.0025(8) 0.0051(8)
C21 0.0543(17) 0.0511(16) 0.0429(14) -0.0036(12) 0.0095(13) 0.0053(13)
C22 0.0488(15) 0.0418(14) 0.0388(14) 0.0007(12) 0.0084(12) -0.0054(13)
O23 0.0573(11) 0.0540(11) 0.0524(10) -0.0170(10) -0.0029(10) -0.0005(9)
C25 0.0517(16) 0.0349(13) 0.0379(13) 0.0021(11) 0.0045(12) -0.0068(12)
C26 0.0621(18) 0.0426(15) 0.0641(18) 0.0024(14) -0.0022(15) 0.0013(14)
C27 0.073(2) 0.090(2) 0.0597(18) -0.0103(17) 0.0130(17) 0.008(2)
C28 0.134(3) 0.067(2) 0.068(2) 0.0159(18) -0.002(2) -0.003(2)
C29 0.093(3) 0.097(3) 0.087(2) -0.024(2) -0.027(2) 0.052(2)

loop_
_geom_bond_atom_site_label_1
_geom_bond_atom_site_label_2
_geom_bond_distance
_geom_bond_site_symmetry_2
_geom_bond_publ_flag
C1 N24 1.267(3) . ?
C1 C2 1.493(3) . ?
C1 C25 1.493(3) . ?
C2 O3 1.432(3) . ?
C2 C9 1.533(3) . ?
O3 C4 1.413(3) . ?
C4 O5 1.395(3) . ?
C4 C8 1.526(3) . ?
O5 C6 1.429(3) . ?
C6 O7 1.424(3) . ?
C6 C26 1.494(3) . ?
C6 C27 1.500(3) . ?
O7 C8 1.431(3) . ?
C8 C9 1.515(3) . ?
C9 O10 1.415(3) . ?
O10 C11 1.427(3) . ?
C11 C12 1.511(3) . ?
C12 O13 1.435(3) . ?
C12 C19 1.515(3) . ?
O13 C14 1.401(3) . ?
C14 O15 1.400(3) . ?
C14 C18 1.532(3) . ?
N24 O23 1.425(2) . ?
O15 C16 1.422(3) . ?
C16 O17 1.426(3) . ?
C16 C28 1.497(4) . ?
C16 C29 1.507(4) . ?
O17 C18 1.418(3) . ?
C18 C19 1.522(3) . ?
C19 O20 1.410(3) . ?
O20 C21 1.433(3) . ?
C21 C22 1.510(3) . ?
C22 O23 1.451(3) . ?
C22 C25 1.524(3) . ?

loop_
_cod_related_entry_id
_cod_related_entry_database
_cod_related_entry_code
1 ChemSpider 9720870
